data_2235387
loop_
_publ_author_name
'Cai, Zhan-Mao'
'Zhan, Shu-Zhong'

_publ_section_title
;
 Tris(1,10-phenanthroline-\k^2^<i>N</i>,<i>N</i>')iron(II)
 bis(1,1-dicyano-2-ethoxy-2-oxoethanide)
;
_journal_coeditor_code BX2413
_journal_issue 7
_journal_name_full 'Acta Crystallographica Section E'
_journal_page_first m956
_journal_paper_doi 10.1107/S1600536812026967
_journal_volume 68
_journal_year 2012
_chemical_formula_iupac '[Fe (C12 H8 N2)3] (C6 H5 N2 O2)2'
_chemical_formula_sum 'C48 H34 Fe N10 O4'
_chemical_formula_weight 870.70
_chemical_name_systematic
;
Tris(1,10-phenanthroline-\k^2^<i>N</i>,<i>N</i>')iron(II)
bis(1,1-dicyano-2-ethoxy-2-oxoethanide)
;
_space_group_IT_number 14
_symmetry_cell_setting monoclinic
_symmetry_space_group_name_Hall '-P 2yn'
_symmetry_space_group_name_H-M 'P 1 21/n 1'
_atom_sites_solution_hydrogens geom
_atom_sites_solution_primary direct
_atom_sites_solution_secondary difmap
_audit_creation_method SHELXL-97
_cell_angle_alpha 90.00
_cell_angle_beta 109.0680(10)
_cell_angle_gamma 90.00
_cell_formula_units_Z 4
_cell_length_a 15.5855(5)
_cell_length_b 13.0261(4)
_cell_length_c 21.4979(6)
_cell_measurement_reflns_used 36630
_cell_measurement_temperature 296(2)
_cell_measurement_theta_max 26.5
_cell_measurement_theta_min 1.86
_cell_volume 4125.0(2)
_computing_cell_refinement 'SAINT (Bruker, 2005)'
_computing_data_collection 'APEX2 (Bruker, 2005)'
_computing_data_reduction 'SAINT (Bruker, 2005)'
_computing_molecular_graphics 'ORTEP-3 for Windows (Farrugia, 1997)'
_computing_publication_material 'publCIF (Westrip, 2010)'
_computing_structure_refinement 'SHELXL97 (Sheldrick, 2008)'
_computing_structure_solution 'SHELXS97 (Sheldrick, 2008)'
_diffrn_ambient_temperature 296(2)
_diffrn_measured_fraction_theta_full 1.000
_diffrn_measured_fraction_theta_max 1.000
_diffrn_measurement_device_type 'Bruker APEXII'
_diffrn_measurement_method '\w scans'
_diffrn_radiation_monochromator graphite
_diffrn_radiation_source 'fine-focus sealed tube'
_diffrn_radiation_type MoK\a
_diffrn_radiation_wavelength 0.71073
_diffrn_reflns_av_R_equivalents 0.0813
_diffrn_reflns_av_sigmaI/netI 0.0801
_diffrn_reflns_limit_h_max 19
_diffrn_reflns_limit_h_min -17
_diffrn_reflns_limit_k_max 16
_diffrn_reflns_limit_k_min -15
_diffrn_reflns_limit_l_max 26
_diffrn_reflns_limit_l_min -26
_diffrn_reflns_number 36630
_diffrn_reflns_theta_full 26.50
_diffrn_reflns_theta_max 26.50
_diffrn_reflns_theta_min 1.86
_diffrn_standards_decay_% 0
_diffrn_standards_interval_count 0
_diffrn_standards_interval_time 0
_diffrn_standards_number 2
_exptl_absorpt_coefficient_mu 0.426
_exptl_absorpt_correction_T_max 0.9587
_exptl_absorpt_correction_T_min 0.9197
_exptl_absorpt_correction_type multi-scan
_exptl_absorpt_process_details '(SADABS; Sheldrick, 1996)'
_exptl_crystal_colour brown
_exptl_crystal_density_diffrn 1.402
_exptl_crystal_density_method 'not measured'
_exptl_crystal_description block
_exptl_crystal_F_000 1800
_exptl_crystal_size_max 0.20
_exptl_crystal_size_mid 0.10
_exptl_crystal_size_min 0.10
_refine_diff_density_max 0.402
_refine_diff_density_min -0.440
_refine_ls_extinction_method none
_refine_ls_goodness_of_fit_ref 1.024
_refine_ls_hydrogen_treatment constr
_refine_ls_matrix_type full
_refine_ls_number_parameters 614
_refine_ls_number_reflns 8551
_refine_ls_number_restraints 71
_refine_ls_restrained_S_all 1.053
_refine_ls_R_factor_all 0.1124
_refine_ls_R_factor_gt 0.0546
_refine_ls_shift/su_max 0.001
_refine_ls_shift/su_mean 0.000
_refine_ls_structure_factor_coef Fsqd
_refine_ls_weighting_details 'calc w=1/[\s^2^(Fo^2^)+(0.0720P)^2^+0.0000P] where P=(Fo^2^+2Fc^2^)/3'
_refine_ls_weighting_scheme calc
_refine_ls_wR_factor_gt 0.1277
_refine_ls_wR_factor_ref 0.1558
_reflns_number_gt 4862
_reflns_number_total 8551
_reflns_threshold_expression I>2sigma(I)
_cod_data_source_file bx2413.cif
_cod_data_source_block I
_cod_original_sg_symbol_H-M 'P 21/n'
_cod_database_code 2235387
_cod_database_fobs_code 2235387

loop_
_symmetry_equiv_pos_as_xyz
'x, y, z'
'-x+1/2, y+1/2, -z+1/2'
'-x, -y, -z'
'x-1/2, -y-1/2, z-1/2'

loop_
_atom_site_type_symbol
_atom_site_label
_atom_site_fract_x
_atom_site_fract_y
_atom_site_fract_z
_atom_site_U_iso_or_equiv
_atom_site_adp_type
_atom_site_calc_flag
_atom_site_refinement_flags
_atom_site_occupancy
_atom_site_symmetry_multiplicity
_atom_site_disorder_assembly
_atom_site_disorder_group
C C1 0.6345(3) 0.3762(3) 0.44089(16) 0.0541(9) Uani d . 1 1 . .
H H1 0.6799 0.3873 0.4224 0.065 Uiso calc R 1 1 . .
C C2 0.5468(3) 0.4080(3) 0.40622(19) 0.0655(11) Uani d . 1 1 . .
H H2 0.5348 0.4405 0.3657 0.079 Uiso calc R 1 1 . .
C C3 0.4785(3) 0.3919(3) 0.43135(19) 0.0651(11) Uani d . 1 1 . .
H H3 0.4194 0.4111 0.4076 0.078 Uiso calc R 1 1 . .
C C4 0.4982(3) 0.3459(3) 0.49352(18) 0.0544(9) Uani d . 1 1 . .
C C5 0.4325(3) 0.3255(3) 0.5255(2) 0.0691(11) Uani d . 1 1 . .
H H5 0.3719 0.3421 0.5044 0.083 Uiso calc R 1 1 . .
C C6 0.4576(3) 0.2826(3) 0.5858(2) 0.0656(11) Uani d . 1 1 . .
H H6 0.4138 0.2710 0.6057 0.079 Uiso calc R 1 1 . .
C C7 0.5496(3) 0.2542(3) 0.62009(17) 0.0508(9) Uani d . 1 1 . .
C C8 0.5801(3) 0.2082(3) 0.6821(2) 0.0650(11) Uani d . 1 1 . .
H H8 0.5395 0.1943 0.7046 0.078 Uiso calc R 1 1 . .
C C9 0.6692(3) 0.1840(3) 0.70946(18) 0.0635(11) Uani d . 1 1 . .
H H9 0.6899 0.1540 0.7510 0.076 Uiso calc R 1 1 . .
C C10 0.7298(3) 0.2040(3) 0.67522(16) 0.0521(9) Uani d . 1 1 . .
H H10 0.7907 0.1871 0.6949 0.063 Uiso calc R 1 1 . .
C C11 0.6143(2) 0.2716(2) 0.58900(15) 0.0425(8) Uani d . 1 1 . .
C C12 0.5876(2) 0.3171(2) 0.52548(15) 0.0429(8) Uani d . 1 1 . .
C C13 0.7824(3) 0.4959(3) 0.58974(17) 0.0511(9) Uani d . 1 1 . .
H H13 0.7223 0.5022 0.5629 0.061 Uiso calc R 1 1 . .
C C14 0.8288(3) 0.5838(3) 0.61999(18) 0.0593(10) Uani d . 1 1 . .
H H14 0.7997 0.6472 0.6130 0.071 Uiso calc R 1 1 . .
C C15 0.9162(3) 0.5766(3) 0.65943(18) 0.0564(10) Uani d . 1 1 . .
H H15 0.9473 0.6353 0.6791 0.068 Uiso calc R 1 1 . .
C C16 0.9600(2) 0.4812(3) 0.67077(16) 0.0473(9) Uani d . 1 1 . .
C C17 1.0508(3) 0.4632(3) 0.71111(18) 0.0644(11) Uani d . 1 1 . .
H H17 1.0865 0.5184 0.7320 0.077 Uiso calc R 1 1 . .
C C18 1.0870(3) 0.3674(3) 0.72003(18) 0.0644(11) Uani d . 1 1 . .
H H18 1.1469 0.3585 0.7469 0.077 Uiso calc R 1 1 . .
C C19 1.0352(2) 0.2796(3) 0.68906(17) 0.0517(9) Uani d . 1 1 . .
C C20 1.0665(3) 0.1785(3) 0.69839(19) 0.0648(11) Uani d . 1 1 . .
H H20 1.1253 0.1641 0.7255 0.078 Uiso calc R 1 1 . .
C C21 1.0102(3) 0.1015(3) 0.6674(2) 0.0645(11) Uani d . 1 1 . .
H H21 1.0298 0.0338 0.6739 0.077 Uiso calc R 1 1 . .
C C22 0.9227(3) 0.1240(3) 0.62577(18) 0.0539(9) Uani d . 1 1 . .
H H22 0.8857 0.0700 0.6045 0.065 Uiso calc R 1 1 . .
C C23 0.9460(2) 0.2961(2) 0.64793(15) 0.0405(8) Uani d . 1 1 . .
C C24 0.9083(2) 0.3960(2) 0.63876(15) 0.0396(8) Uani d . 1 1 . .
C C25 0.6919(2) 0.0594(3) 0.52483(17) 0.0526(9) Uani d . 1 1 . .
H H25 0.6742 0.0639 0.5621 0.063 Uiso calc R 1 1 . .
C C26 0.6700(3) -0.0289(3) 0.4865(2) 0.0639(11) Uani d . 1 1 . .
H H26 0.6390 -0.0822 0.4986 0.077 Uiso calc R 1 1 . .
C C27 0.6940(3) -0.0369(3) 0.43108(18) 0.0591(10) Uani d . 1 1 . .
H H27 0.6781 -0.0950 0.4046 0.071 Uiso calc R 1 1 . .
C C28 0.7426(2) 0.0423(2) 0.41425(15) 0.0452(8) Uani d . 1 1 . .
C C29 0.7748(3) 0.0411(3) 0.35912(16) 0.0541(9) Uani d . 1 1 . .
H H29 0.7628 -0.0156 0.3313 0.065 Uiso calc R 1 1 . .
C C30 0.8218(2) 0.1198(3) 0.34666(16) 0.0519(9) Uani d . 1 1 . .
H H30 0.8417 0.1163 0.3104 0.062 Uiso calc R 1 1 . .
C C31 0.8423(2) 0.2094(2) 0.38756(14) 0.0420(8) Uani d . 1 1 . .
C C32 0.8902(2) 0.2946(3) 0.37698(16) 0.0529(9) Uani d . 1 1 . .
H H32 0.9109 0.2965 0.3411 0.063 Uiso calc R 1 1 . .
C C33 0.9061(3) 0.3750(3) 0.41977(17) 0.0536(9) Uani d . 1 1 . .
H H33 0.9377 0.4322 0.4131 0.064 Uiso calc R 1 1 . .
C C34 0.8749(2) 0.3714(2) 0.47350(16) 0.0471(8) Uani d . 1 1 . .
H H34 0.8868 0.4272 0.5021 0.056 Uiso calc R 1 1 . .
C C35 0.8125(2) 0.2118(2) 0.44221(14) 0.0372(7) Uani d . 1 1 . .
C C36 0.7623(2) 0.1283(2) 0.45555(14) 0.0385(7) Uani d . 1 1 . .
C C37 0.6703(3) 0.4689(4) 0.7487(2) 0.0763(12) Uani d . 1 1 . .
C C38 0.6090(3) 0.3700(3) 0.8186(2) 0.0660(11) Uani d . 1 1 . .
C C39 0.6846(3) 0.4054(3) 0.80393(18) 0.0583(10) Uani d . 1 1 . .
C C40 0.7696(3) 0.3642(3) 0.8385(2) 0.0757(13) Uani d D 1 1 . .
C C41 0.9236(5) 0.3382(6) 0.8253(4) 0.165(3) Uani d D 1 1 . .
H H41A 0.9184 0.2670 0.8368 0.197 Uiso calc R 1 1 . .
H H41B 0.9462 0.3427 0.7883 0.197 Uiso calc R 1 1 . .
C C42 0.9732(6) 0.3985(6) 0.8793(4) 0.200(4) Uani d D 1 1 . .
H H42A 1.0345 0.3738 0.8960 0.300 Uiso calc R 1 1 . .
H H42B 0.9457 0.3942 0.9132 0.300 Uiso calc R 1 1 . .
H H42C 0.9732 0.4686 0.8655 0.300 Uiso calc R 1 1 . .
C C43 0.2814(3) 0.4440(3) 0.66824(19) 0.0667(11) Uani d . 1 1 A .
C C44 0.3051(3) 0.2615(3) 0.68039(17) 0.0541(9) Uani d . 1 1 A .
C C45 0.2585(3) 0.3446(3) 0.64328(17) 0.0560(10) Uani d D 1 1 . .
Fe Fe1 0.77305(3) 0.27189(3) 0.55530(2) 0.03744(16) Uani d . 1 1 . .
N N1 0.65628(18) 0.33070(19) 0.49930(12) 0.0418(6) Uani d . 1 1 . .
N N2 0.70377(19) 0.24633(19) 0.61563(12) 0.0413(7) Uani d . 1 1 . .
N N3 0.82099(19) 0.40325(18) 0.59777(12) 0.0393(6) Uani d . 1 1 . .
N N4 0.88960(18) 0.21919(18) 0.61503(12) 0.0397(6) Uani d . 1 1 . .
N N5 0.73710(18) 0.13796(19) 0.51064(12) 0.0409(6) Uani d . 1 1 . .
N N6 0.82885(17) 0.29195(18) 0.48604(12) 0.0372(6) Uani d . 1 1 . .
N N7 0.5459(3) 0.3409(3) 0.8287(2) 0.0994(14) Uani d . 1 1 . .
N N8 0.6593(3) 0.5196(4) 0.7032(2) 0.1231(18) Uani d . 1 1 . .
N N9 0.3453(3) 0.1940(3) 0.70941(16) 0.0832(12) Uani d . 1 1 . .
N N10 0.3005(3) 0.5257(3) 0.68888(19) 0.1009(14) Uani d . 1 1 . .
O O1 0.7877(2) 0.3023(2) 0.88383(16) 0.0938(10) Uani d . 1 1 . .
O O2 0.8340(3) 0.4014(4) 0.8148(2) 0.157(2) Uani d D 1 1 . .
C C46 0.2022(7) 0.3307(8) 0.5764(4) 0.053(4) Uani d PDU 0.479(13) 1 A 1
C C47 0.0833(11) 0.2138(9) 0.5114(7) 0.105(5) Uani d PDU 0.479(13) 1 A 1
H H47A 0.0920 0.2512 0.4749 0.126 Uiso calc PR 0.479(13) 1 A 1
H H47B 0.0288 0.2400 0.5183 0.126 Uiso calc PR 0.479(13) 1 A 1
C C48 0.0702(12) 0.1014(9) 0.4937(8) 0.097(5) Uani d PDU 0.479(13) 1 A 1
H H48A 0.0112 0.0911 0.4619 0.146 Uiso calc PR 0.479(13) 1 A 1
H H48B 0.0754 0.0620 0.5326 0.146 Uiso calc PR 0.479(13) 1 A 1
H H48C 0.1159 0.0795 0.4756 0.146 Uiso calc PR 0.479(13) 1 A 1
O O3 0.1259(6) 0.3932(8) 0.5550(5) 0.079(3) Uani d PDU 0.479(13) 1 A 1
O O4 0.1607(7) 0.2316(9) 0.5704(5) 0.061(3) Uani d PDU 0.479(13) 1 A 1
C C46' 0.1785(7) 0.3322(10) 0.5883(4) 0.069(4) Uani d PDU 0.521(13) 1 A 2
C C47' 0.1297(7) 0.2109(7) 0.4935(4) 0.064(3) Uani d PDU 0.521(13) 1 A 2
H H47C 0.1612 0.1765 0.4673 0.076 Uiso calc PR 0.521(13) 1 A 2
H H47D 0.1020 0.2731 0.4710 0.076 Uiso calc PR 0.521(13) 1 A 2
C C48' 0.0582(9) 0.1405(12) 0.5053(8) 0.095(4) Uani d PDU 0.521(13) 1 A 2
H H48D 0.0184 0.1158 0.4639 0.142 Uiso calc PR 0.521(13) 1 A 2
H H48E 0.0237 0.1781 0.5274 0.142 Uiso calc PR 0.521(13) 1 A 2
H H48F 0.0876 0.0834 0.5320 0.142 Uiso calc PR 0.521(13) 1 A 2
O O3' 0.1696(10) 0.4051(7) 0.5404(4) 0.099(3) Uani d PDU 0.521(13) 1 A 2
O O4' 0.1919(8) 0.2343(9) 0.5587(5) 0.074(3) Uani d PDU 0.521(13) 1 A 2

loop_
_atom_site_aniso_label
_atom_site_aniso_U_11
_atom_site_aniso_U_22
_atom_site_aniso_U_33
_atom_site_aniso_U_12
_atom_site_aniso_U_13
_atom_site_aniso_U_23
C1 0.053(3) 0.060(2) 0.048(2) 0.0086(19) 0.0151(18) 0.0114(17)
C2 0.063(3) 0.070(3) 0.057(2) 0.010(2) 0.011(2) 0.0147(19)
C3 0.048(3) 0.069(3) 0.068(3) 0.015(2) 0.004(2) 0.008(2)
C4 0.041(2) 0.054(2) 0.065(2) 0.0016(18) 0.0134(19) -0.0042(17)
C5 0.038(3) 0.074(3) 0.094(3) 0.006(2) 0.020(2) 0.000(2)
C6 0.053(3) 0.068(3) 0.087(3) -0.001(2) 0.039(2) -0.001(2)
C7 0.052(3) 0.052(2) 0.056(2) -0.0057(18) 0.0281(19) -0.0062(16)
C8 0.072(3) 0.073(3) 0.067(3) -0.007(2) 0.046(2) -0.002(2)
C9 0.079(3) 0.073(3) 0.042(2) -0.002(2) 0.027(2) 0.0065(18)
C10 0.058(3) 0.057(2) 0.0433(19) -0.0047(18) 0.0190(18) 0.0011(15)
C11 0.044(2) 0.0387(18) 0.0463(19) -0.0010(16) 0.0173(16) -0.0053(14)
C12 0.039(2) 0.0422(18) 0.0475(19) -0.0017(16) 0.0137(16) -0.0046(14)
C13 0.058(3) 0.042(2) 0.055(2) 0.0050(18) 0.0198(18) -0.0033(16)
C14 0.079(3) 0.042(2) 0.064(2) 0.004(2) 0.033(2) -0.0053(17)
C15 0.078(3) 0.041(2) 0.060(2) -0.015(2) 0.036(2) -0.0143(16)
C16 0.053(3) 0.050(2) 0.0442(19) -0.0133(18) 0.0227(18) -0.0078(15)
C17 0.054(3) 0.070(3) 0.065(3) -0.023(2) 0.014(2) -0.014(2)
C18 0.043(3) 0.078(3) 0.063(2) -0.011(2) 0.0060(19) -0.004(2)
C19 0.039(2) 0.060(2) 0.051(2) -0.0027(19) 0.0091(17) 0.0015(17)
C20 0.044(3) 0.067(3) 0.074(3) 0.007(2) 0.008(2) 0.013(2)
C21 0.054(3) 0.049(2) 0.086(3) 0.014(2) 0.016(2) 0.013(2)
C22 0.055(3) 0.0355(19) 0.068(2) 0.0039(17) 0.016(2) 0.0051(16)
C23 0.036(2) 0.047(2) 0.0389(17) -0.0058(15) 0.0121(15) -0.0028(14)
C24 0.044(2) 0.0392(18) 0.0383(17) -0.0023(16) 0.0171(16) -0.0032(13)
C25 0.064(3) 0.044(2) 0.053(2) -0.0112(18) 0.0235(19) -0.0044(16)
C26 0.076(3) 0.042(2) 0.078(3) -0.017(2) 0.030(2) -0.0052(18)
C27 0.065(3) 0.044(2) 0.065(2) -0.0106(19) 0.018(2) -0.0161(17)
C28 0.043(2) 0.0416(19) 0.048(2) 0.0016(16) 0.0105(16) -0.0062(15)
C29 0.058(3) 0.054(2) 0.046(2) 0.0073(19) 0.0103(18) -0.0144(16)
C30 0.049(2) 0.065(2) 0.0411(19) 0.0140(19) 0.0142(17) -0.0026(16)
C31 0.038(2) 0.049(2) 0.0363(17) 0.0077(16) 0.0093(15) 0.0003(14)
C32 0.054(3) 0.064(2) 0.047(2) 0.0060(19) 0.0236(18) 0.0102(17)
C33 0.060(3) 0.052(2) 0.058(2) -0.0038(19) 0.0319(19) 0.0051(17)
C34 0.054(2) 0.0381(18) 0.052(2) -0.0023(17) 0.0224(18) 0.0015(15)
C35 0.036(2) 0.0394(18) 0.0348(16) 0.0074(14) 0.0092(14) 0.0008(13)
C36 0.037(2) 0.0387(17) 0.0372(17) 0.0044(15) 0.0082(14) -0.0001(13)
C37 0.060(3) 0.078(3) 0.080(3) -0.007(2) 0.008(2) 0.013(2)
C38 0.071(3) 0.047(2) 0.084(3) 0.002(2) 0.031(3) -0.0013(19)
C39 0.059(3) 0.051(2) 0.061(2) -0.004(2) 0.015(2) 0.0043(18)
C40 0.066(3) 0.065(3) 0.091(3) -0.010(2) 0.019(3) 0.018(2)
C41 0.185(9) 0.158(7) 0.139(6) -0.006(7) 0.037(6) 0.052(6)
C42 0.229(10) 0.144(7) 0.173(8) -0.026(7) -0.007(7) 0.016(6)
C43 0.083(3) 0.058(3) 0.057(2) -0.003(2) 0.019(2) 0.0041(19)
C44 0.065(3) 0.056(2) 0.0398(19) -0.005(2) 0.0150(18) -0.0088(18)
C45 0.067(3) 0.049(2) 0.050(2) 0.0041(19) 0.016(2) -0.0046(17)
Fe1 0.0397(3) 0.0350(3) 0.0381(3) -0.0002(2) 0.0134(2) -0.00014(19)
N1 0.0431(18) 0.0413(15) 0.0392(14) -0.0023(13) 0.0112(13) -0.0004(11)
N2 0.0422(19) 0.0451(16) 0.0369(14) -0.0004(13) 0.0132(13) -0.0015(11)
N3 0.0465(18) 0.0328(14) 0.0419(15) 0.0044(12) 0.0191(13) -0.0003(11)
N4 0.0405(17) 0.0355(15) 0.0430(15) -0.0027(13) 0.0136(12) 0.0007(11)
N5 0.0419(18) 0.0404(15) 0.0396(14) -0.0020(13) 0.0123(13) -0.0026(11)
N6 0.0349(16) 0.0364(15) 0.0408(14) 0.0012(12) 0.0129(12) 0.0001(11)
N7 0.096(4) 0.070(3) 0.151(4) 0.008(2) 0.065(3) 0.017(2)
N8 0.092(3) 0.151(4) 0.103(3) -0.014(3) 0.000(3) 0.065(3)
N9 0.117(3) 0.060(2) 0.054(2) 0.011(2) 0.003(2) -0.0038(17)
N10 0.135(4) 0.059(2) 0.089(3) -0.020(2) 0.011(3) -0.007(2)
O1 0.090(2) 0.078(2) 0.099(2) -0.0072(17) 0.0109(19) 0.0327(18)
O2 0.060(3) 0.169(4) 0.237(5) 0.023(3) 0.039(3) 0.130(4)
C46 0.070(7) 0.052(6) 0.042(5) 0.027(5) 0.025(5) 0.003(4)
C47 0.101(9) 0.081(7) 0.103(8) 0.014(7) -0.008(6) -0.028(6)
C48 0.092(9) 0.089(8) 0.095(8) 0.008(7) 0.010(6) -0.017(6)
O3 0.082(6) 0.057(4) 0.079(5) 0.017(4) -0.003(4) 0.000(4)
O4 0.052(5) 0.058(4) 0.059(5) 0.014(4) -0.002(3) -0.020(3)
C46' 0.083(8) 0.060(6) 0.066(6) 0.023(5) 0.026(6) -0.010(5)
C47' 0.070(6) 0.066(5) 0.049(4) 0.015(4) 0.013(4) 0.002(3)
C48' 0.074(7) 0.087(8) 0.096(8) 0.021(7) -0.009(5) 0.001(7)
O3' 0.136(8) 0.066(4) 0.074(4) 0.019(5) 0.006(5) 0.012(3)
O4' 0.087(7) 0.064(4) 0.055(4) 0.026(5) 0.004(4) -0.010(3)

loop_
_atom_type_symbol
_atom_type_description
_atom_type_scat_dispersion_real
_atom_type_scat_dispersion_imag
_atom_type_scat_source
C C 0.0033 0.0016 'International Tables Vol C Tables 4.2.6.8 and 6.1.1.4'
H H 0.0000 0.0000 'International Tables Vol C Tables 4.2.6.8 and 6.1.1.4'
N N 0.0061 0.0033 'International Tables Vol C Tables 4.2.6.8 and 6.1.1.4'
O O 0.0106 0.0060 'International Tables Vol C Tables 4.2.6.8 and 6.1.1.4'
Fe Fe 0.3463 0.8444 'International Tables Vol C Tables 4.2.6.8 and 6.1.1.4'

loop_
_geom_angle_atom_site_label_1
_geom_angle_atom_site_label_2
_geom_angle_atom_site_label_3
_geom_angle
N1 C1 C2 122.9(3)
N1 C1 H1 118.5
C2 C1 H1 118.5
C3 C2 C1 120.1(4)
C3 C2 H2 119.9
C1 C2 H2 119.9
C2 C3 C4 119.3(4)
C2 C3 H3 120.3
C4 C3 H3 120.3
C12 C4 C3 117.2(3)
C12 C4 C5 118.1(3)
C3 C4 C5 124.7(4)
C6 C5 C4 120.7(4)
C6 C5 H5 119.6
C4 C5 H5 119.6
C5 C6 C7 122.1(4)
C5 C6 H6 119.0
C7 C6 H6 119.0
C8 C7 C11 116.9(4)
C8 C7 C6 125.1(3)
C11 C7 C6 118.0(3)
C9 C8 C7 119.7(3)
C9 C8 H8 120.2
C7 C8 H8 120.2
C8 C9 C10 120.0(3)
C8 C9 H9 120.0
C10 C9 H9 120.0
N2 C10 C9 122.5(4)
N2 C10 H10 118.7
C9 C10 H10 118.7
N2 C11 C7 124.0(3)
N2 C11 C12 116.3(3)
C7 C11 C12 119.7(3)
N1 C12 C4 123.5(3)
N1 C12 C11 115.1(3)
C4 C12 C11 121.3(3)
N3 C13 C14 122.6(4)
N3 C13 H13 118.7
C14 C13 H13 118.7
C15 C14 C13 119.8(4)
C15 C14 H14 120.1
C13 C14 H14 120.1
C14 C15 C16 120.3(3)
C14 C15 H15 119.8
C16 C15 H15 119.8
C15 C16 C24 116.4(3)
C15 C16 C17 125.9(3)
C24 C16 C17 117.7(3)
C18 C17 C16 121.7(4)
C18 C17 H17 119.2
C16 C17 H17 119.2
C17 C18 C19 121.5(4)
C17 C18 H18 119.2
C19 C18 H18 119.2
C20 C19 C23 117.7(3)
C20 C19 C18 124.7(4)
C23 C19 C18 117.6(3)
C21 C20 C19 119.1(4)
C21 C20 H20 120.4
C19 C20 H20 120.4
C20 C21 C22 120.0(4)
C20 C21 H21 120.0
C22 C21 H21 120.0
N4 C22 C21 123.2(3)
N4 C22 H22 118.4
C21 C22 H22 118.4
N4 C23 C19 123.5(3)
N4 C23 C24 115.7(3)
C19 C23 C24 120.8(3)
N3 C24 C16 123.5(3)
N3 C24 C23 115.8(3)
C16 C24 C23 120.7(3)
N5 C25 C26 123.0(3)
N5 C25 H25 118.5
C26 C25 H25 118.5
C27 C26 C25 119.7(3)
C27 C26 H26 120.1
C25 C26 H26 120.1
C26 C27 C28 119.8(3)
C26 C27 H27 120.1
C28 C27 H27 120.1
C27 C28 C36 116.9(3)
C27 C28 C29 125.0(3)
C36 C28 C29 118.1(3)
C30 C29 C28 121.4(3)
C30 C29 H29 119.3
C28 C29 H29 119.3
C29 C30 C31 121.9(3)
C29 C30 H30 119.0
C31 C30 H30 119.0
C32 C31 C35 117.4(3)
C32 C31 C30 124.9(3)
C35 C31 C30 117.7(3)
C33 C32 C31 119.4(3)
C33 C32 H32 120.3
C31 C32 H32 120.3
C32 C33 C34 119.9(3)
C32 C33 H33 120.0
C34 C33 H33 120.0
N6 C34 C33 123.3(3)
N6 C34 H34 118.4
C33 C34 H34 118.4
N6 C35 C31 123.8(3)
N6 C35 C36 115.7(3)
C31 C35 C36 120.5(3)
N5 C36 C28 123.8(3)
N5 C36 C35 115.9(3)
C28 C36 C35 120.3(3)
N8 C37 C39 178.8(6)
N7 C38 C39 178.0(5)
C38 C39 C40 118.5(4)
C38 C39 C37 118.3(4)
C40 C39 C37 122.5(4)
O1 C40 O2 121.9(4)
O1 C40 C39 127.4(4)
O2 C40 C39 110.7(4)
C42 C41 O2 92.8(7)
C42 C41 H41A 113.1
O2 C41 H41A 113.1
C42 C41 H41B 113.1
O2 C41 H41B 113.1
H41A C41 H41B 110.5
C41 C42 H42A 109.5
C41 C42 H42B 109.5
H42A C42 H42B 109.5
C41 C42 H42C 109.5
H42A C42 H42C 109.5
H42B C42 H42C 109.5
N10 C43 C45 179.7(6)
N9 C44 C45 177.5(4)
C44 C45 C43 118.5(3)
C44 C45 C46' 122.5(6)
C43 C45 C46' 117.9(6)
C44 C45 C46 120.6(5)
C43 C45 C46 119.8(5)
C46' C45 C46 20.8(8)
N2 Fe1 N3 92.77(10)
N2 Fe1 N6 172.88(11)
N3 Fe1 N6 92.34(10)
N2 Fe1 N4 95.68(10)
N3 Fe1 N4 82.61(11)
N6 Fe1 N4 89.89(10)
N2 Fe1 N1 82.70(11)
N3 Fe1 N1 94.58(11)
N6 Fe1 N1 91.95(10)
N4 Fe1 N1 176.71(10)
N2 Fe1 N5 92.36(10)
N3 Fe1 N5 173.92(11)
N6 Fe1 N5 82.84(10)
N4 Fe1 N5 93.64(10)
N1 Fe1 N5 89.30(11)
C1 N1 C12 116.8(3)
C1 N1 Fe1 130.4(2)
C12 N1 Fe1 112.7(2)
C10 N2 C11 116.9(3)
C10 N2 Fe1 130.1(2)
C11 N2 Fe1 112.9(2)
C13 N3 C24 117.4(3)
C13 N3 Fe1 129.8(2)
C24 N3 Fe1 112.79(19)
C22 N4 C23 116.4(3)
C22 N4 Fe1 131.1(2)
C23 N4 Fe1 112.4(2)
C25 N5 C36 116.7(3)
C25 N5 Fe1 130.7(2)
C36 N5 Fe1 112.6(2)
C34 N6 C35 116.2(3)
C34 N6 Fe1 130.8(2)
C35 N6 Fe1 112.9(2)
C40 O2 C41 119.4(4)
O3 C46 O4 100.7(11)
O3 C46 C45 115.9(8)
O4 C46 C45 108.4(8)
O4 C47 C48 112.2(11)
O4 C47 H47A 109.2
C48 C47 H47A 109.2
O4 C47 H47B 109.2
C48 C47 H47B 109.2
H47A C47 H47B 107.9
C47 C48 H48A 109.5
C47 C48 H48B 109.5
H48A C48 H48B 109.5
C47 C48 H48C 109.5
H48A C48 H48C 109.5
H48B C48 H48C 109.5
C46 O4 C47 116.4(10)
O3' C46' C45 113.0(9)
O3' C46' O4' 105.5(12)
C45 C46' O4' 104.4(9)
O4' C47' C48' 105.0(9)
O4' C47' H47C 110.7
C48' C47' H47C 110.7
O4' C47' H47D 110.7
C48' C47' H47D 110.7
H47C C47' H47D 108.8
C47' C48' H48D 109.5
C47' C48' H48E 109.5
H48D C48' H48E 109.5
C47' C48' H48F 109.5
H48D C48' H48F 109.5
H48E C48' H48F 109.5
C47' O4' C46' 117.1(8)

loop_
_geom_bond_atom_site_label_1
_geom_bond_atom_site_label_2
_geom_bond_distance
C1 N1 1.329(4)
C1 C2 1.389(5)
C1 H1 0.9300
C2 C3 1.357(5)
C2 H2 0.9300
C3 C4 1.404(5)
C3 H3 0.9300
C4 C12 1.389(5)
C4 C5 1.432(5)
C5 C6 1.347(5)
C5 H5 0.9300
C6 C7 1.429(5)
C6 H6 0.9300
C7 C8 1.396(5)
C7 C11 1.399(4)
C8 C9 1.356(5)
C8 H8 0.9300
C9 C10 1.400(5)
C9 H9 0.9300
C10 N2 1.330(4)
C10 H10 0.9300
C11 N2 1.363(4)
C11 C12 1.421(4)
C12 N1 1.374(4)
C13 N3 1.334(4)
C13 C14 1.397(5)
C13 H13 0.9300
C14 C15 1.352(5)
C14 H14 0.9300
C15 C16 1.401(5)
C15 H15 0.9300
C16 C24 1.411(4)
C16 C17 1.417(5)
C17 C18 1.357(5)
C17 H17 0.9300
C18 C19 1.432(5)
C18 H18 0.9300
C19 C20 1.396(5)
C19 C23 1.399(5)
C20 C21 1.355(5)
C20 H20 0.9300
C21 C22 1.396(5)
C21 H21 0.9300
C22 N4 1.334(4)
C22 H22 0.9300
C23 N4 1.368(4)
C23 C24 1.414(4)
C24 N3 1.362(4)
C25 N5 1.332(4)
C25 C26 1.391(5)
C25 H25 0.9300
C26 C27 1.365(5)
C26 H26 0.9300
C27 C28 1.396(5)
C27 H27 0.9300
C28 C36 1.400(4)
C28 C29 1.430(4)
C29 C30 1.337(5)
C29 H29 0.9300
C30 C31 1.433(5)
C30 H30 0.9300
C31 C32 1.396(5)
C31 C35 1.398(4)
C32 C33 1.362(5)
C32 H32 0.9300
C33 C34 1.392(4)
C33 H33 0.9300
C34 N6 1.337(4)
C34 H34 0.9300
C35 N6 1.373(4)
C35 C36 1.423(4)
C36 N5 1.370(4)
C37 N8 1.147(5)
C37 C39 1.403(6)
C38 N7 1.139(5)
C38 C39 1.394(6)
C39 C40 1.398(6)
C40 O1 1.224(5)
C40 O2 1.356(5)
C41 C42 1.405(7)
C41 O2 1.573(7)
C41 H41A 0.9700
C41 H41B 0.9700
C42 H42A 0.9600
C42 H42B 0.9600
C42 H42C 0.9600
C43 N10 1.154(5)
C43 C45 1.403(5)
C44 N9 1.139(5)
C44 C45 1.399(5)
C45 C46' 1.420(8)
C45 C46 1.431(8)
Fe1 N2 1.968(2)
Fe1 N3 1.968(3)
Fe1 N6 1.972(2)
Fe1 N4 1.974(3)
Fe1 N1 1.979(3)
Fe1 N5 1.982(2)
C46 O3 1.390(9)
C46 O4 1.431(16)
C47 O4 1.456(9)
C47 C48 1.509(9)
C47 H47A 0.9700
C47 H47B 0.9700
C48 H48A 0.9600
C48 H48B 0.9600
C48 H48C 0.9600
C46' O3' 1.375(9)
C46' O4' 1.470(17)
C47' O4' 1.452(8)
C47' C48' 1.526(9)
C47' H47C 0.9700
C47' H47D 0.9700
C48' H48D 0.9600
C48' H48E 0.9600
C48' H48F 0.9600

loop_
_geom_hbond_atom_site_label_D
_geom_hbond_atom_site_label_H
_geom_hbond_atom_site_label_A
_geom_hbond_site_symmetry_A
_geom_hbond_distance_DH
_geom_hbond_distance_HA
_geom_hbond_distance_DA
_geom_hbond_angle_DHA
_geom_hbond_publ_flag
C25 H25 N2 . 0.93 2.62 3.089(4) 112 y
C34 H34 N3 . 0.93 2.60 3.078(4) 113 y
C3 H3 N8 3_666 0.93 2.47 3.206(6) 136 y
